data_7712661
loop_
_publ_author_name
'Buchner, Magnus Richard'
'Cocic, Dusan'
'Ivlev, Sergei'
'Spang, Nils'
'M\"uller, Matthias'
'Puchta, Ralph'

_publ_section_title
;
 Ligand exchange at tetra-coordinated beryllium centres
;
_journal_name_full 'Dalton Transactions'
_journal_paper_doi 10.1039/D3DT00713H
_journal_year 2023
_chemical_formula_moiety 'C6 H18 Be Br2 P2'
_chemical_formula_sum 'C6 H18 Be Br2 P2'
_chemical_formula_weight 320.97
_space_group_crystal_system monoclinic
_space_group_IT_number 11
_space_group_name_Hall '-P 2yb'
_space_group_name_H-M_alt 'P 1 21/m 1'
_atom_sites_solution_hydrogens mixed
_audit_creation_method SHELXL-2018/3
_audit_update_record
;
2023-03-22 deposited with the CCDC.	2023-03-23 downloaded from the CCDC.
;
_cell_angle_alpha 90
_cell_angle_beta 93.41(3)
_cell_angle_gamma 90
_cell_formula_units_Z 6
_cell_length_a 6.4872(13)
_cell_length_b 14.511(3)
_cell_length_c 21.904(4)
_cell_measurement_reflns_used 18958
_cell_measurement_temperature 100(2)
_cell_measurement_theta_max 151.85
_cell_measurement_theta_min 7.31
_cell_volume 2058.3(7)
_computing_cell_refinement
;
X-Area Recipe 1.36.0.0 (STOE, 2020)
;
_computing_data_collection
;
X-Area WinXpose 2.0.22.0 (STOE, 2016)
;
_computing_data_reduction
;
X-Area Integrate 1.78.3.0 (STOE, 2020)
X-Area X-Red 1.65.2.0 (STOE, 2020)
;
_computing_publication_material
;
STOE & Cie GmbH, X-Area, software package for collecting single-crystal or
multi-domain crystal data on STOE area-detector diffractometers, for image
processing, for the correction and scaling of reflection intensities and
for outlier rejection, version 1.90, Darmstadt 2020
;
_computing_structure_refinement 'SHELXL-2019/1 (Sheldrick, 2019)'
_diffrn_ambient_temperature 100(2)
_diffrn_measured_fraction_theta_full 0.990
_diffrn_measured_fraction_theta_max 0.968
_diffrn_measurement_device_type 'STOE STADIVARI'
_diffrn_radiation_type CuK\a
_diffrn_radiation_wavelength 1.54186
_diffrn_reflns_av_R_equivalents 0.0260
_diffrn_reflns_av_unetI/netI 0.0305
_diffrn_reflns_Laue_measured_fraction_full 0.990
_diffrn_reflns_Laue_measured_fraction_max 0.968
_diffrn_reflns_limit_h_max 6
_diffrn_reflns_limit_h_min -8
_diffrn_reflns_limit_k_max 18
_diffrn_reflns_limit_k_min -10
_diffrn_reflns_limit_l_max 26
_diffrn_reflns_limit_l_min -26
_diffrn_reflns_number 15324
_diffrn_reflns_point_group_measured_fraction_full 0.990
_diffrn_reflns_point_group_measured_fraction_max 0.968
_diffrn_reflns_theta_full 67.686
_diffrn_reflns_theta_max 75.399
_diffrn_reflns_theta_min 3.656
_diffrn_source 'GeniX 3D HF Cu'
_exptl_absorpt_coefficient_mu 9.307
_exptl_absorpt_correction_T_max 0.1995
_exptl_absorpt_correction_T_min 0.0721
_exptl_absorpt_correction_type multi-scan
_exptl_absorpt_process_details
;
STOE LANA, absorption correction by scaling of reflection intensities.
J. Koziskova, F. Hahn, J. Richter, J. Kozisek, "Comparison of different
absorption corrections on the model structure of tetrakis(\m~2~-acetato)-
diaqua-di-copper(II)", Acta Chimica Slovaca, vol. 9, no. 2, 2016, pp. 136 - 140.
Afterwards a spherical absorption correction was performed within STOE LANA.
;
_exptl_crystal_colour colorless
_exptl_crystal_density_diffrn 1.554
_exptl_crystal_description column
_exptl_crystal_F_000 948
_exptl_crystal_size_max 0.08
_exptl_crystal_size_mid 0.07
_exptl_crystal_size_min 0.06
_refine_diff_density_max 0.675
_refine_diff_density_min -0.698
_refine_diff_density_rms 0.104
_refine_ls_extinction_method none
_refine_ls_goodness_of_fit_ref 0.986
_refine_ls_hydrogen_treatment mixed
_refine_ls_matrix_type full
_refine_ls_number_parameters 182
_refine_ls_number_reflns 4285
_refine_ls_number_restraints 0
_refine_ls_restrained_S_all 0.986
_refine_ls_R_factor_all 0.0483
_refine_ls_R_factor_gt 0.0336
_refine_ls_shift/su_max 0.001
_refine_ls_shift/su_mean 0.000
_refine_ls_structure_factor_coef Fsqd
_refine_ls_weighting_details 'w=1/[\s^2^(Fo^2^)+(0.0619P)^2^] where P=(Fo^2^+2Fc^2^)/3'
_refine_ls_weighting_scheme calc
_refine_ls_wR_factor_gt 0.0894
_refine_ls_wR_factor_ref 0.0949
_reflns_Friedel_coverage 0.000
_reflns_number_gt 3315
_reflns_number_total 4285
_reflns_threshold_expression 'I > 2\s(I)'
_cod_data_source_file d3dt00713h2.cif
_cod_data_source_block 5
_cod_original_sg_symbol_H-M 'P 21/m'
_cod_database_code 7712661
_shelx_shelxl_version_number 2018/3
_shelx_space_group_comment
;
The symmetry employed for this shelxl refinement is uniquely defined
by the following loop, which should always be used as a source of
symmetry information in preference to the above space-group names.
They are only intended as comments.
;

loop_
_space_group_symop_operation_xyz
'x, y, z'
'-x, y+1/2, -z'
'-x, -y, -z'
'x, -y-1/2, z'

loop_
_atom_site_label
_atom_site_type_symbol
_atom_site_fract_x
_atom_site_fract_y
_atom_site_fract_z
_atom_site_U_iso_or_equiv
_atom_site_adp_type
_atom_site_occupancy
_atom_site_site_symmetry_order
_atom_site_calc_flag
_atom_site_refinement_flags_posn
_atom_site_refinement_flags_adp
_atom_site_refinement_flags_occupancy
_atom_site_disorder_assembly
_atom_site_disorder_group
Br1 Br 0.65796(8) 0.250000 0.33481(2) 0.03137(14) Uani 1 2 d S T P . .
Br2 Br 0.82503(8) 0.250000 0.49724(2) 0.03444(15) Uani 1 2 d S T P . .
Br3 Br 1.17901(6) 0.37846(3) 0.74873(2) 0.03775(12) Uani 1 1 d . . . . .
Br4 Br 1.09216(8) 0.250000 1.16380(2) 0.03307(14) Uani 1 2 d S T P . .
Br5 Br 0.93595(8) 0.250000 1.00058(2) 0.03756(16) Uani 1 2 d S T P . .
P1 P 1.07426(13) 0.37667(7) 0.38991(4) 0.02594(19) Uani 1 1 d . . . . .
P2 P 1.50048(18) 0.250000 0.66482(5) 0.0243(3) Uani 1 2 d S T P . .
P3 P 1.54057(18) 0.250000 0.83222(5) 0.0259(3) Uani 1 2 d S T P . .
P4 P 0.67930(14) 0.37554(7) 1.10841(4) 0.0279(2) Uani 1 1 d . . . . .
C1 C 0.9014(6) 0.4720(3) 0.40432(19) 0.0360(9) Uani 1 1 d . . . . .
H1A H 0.783794 0.470898 0.374090 0.054 Uiso 1 1 calc R U . . .
H1B H 0.975863 0.530394 0.401143 0.054 Uiso 1 1 calc R U . . .
H1C H 0.851405 0.466019 0.445482 0.054 Uiso 1 1 calc R U . . .
C2 C 1.3001(6) 0.3980(3) 0.44109(17) 0.0353(8) Uani 1 1 d . . . . .
H2A H 1.412221 0.356767 0.430573 0.053 Uiso 1 1 calc R U . . .
H2B H 1.265591 0.386578 0.483384 0.053 Uiso 1 1 calc R U . . .
H2C H 1.344179 0.462177 0.436916 0.053 Uiso 1 1 calc R U . . .
C3 C 1.1577(5) 0.3970(3) 0.31319(16) 0.0314(8) Uani 1 1 d . . . . .
H3A H 1.271406 0.355036 0.305178 0.047 Uiso 1 1 calc R U . . .
H3B H 1.204608 0.460852 0.309818 0.047 Uiso 1 1 calc R U . . .
H3C H 1.041994 0.385905 0.283253 0.047 Uiso 1 1 calc R U . . .
C4 C 1.6585(7) 0.3495(3) 0.65054(19) 0.0427(10) Uani 1 1 d . . . . .
H4A H 1.779383 0.349987 0.679577 0.064 Uiso 1 1 calc R U . . .
H4B H 1.577718 0.405774 0.655588 0.064 Uiso 1 1 calc R U . . .
H4C H 1.703947 0.346655 0.608707 0.064 Uiso 1 1 calc R U . . .
C5 C 1.3101(9) 0.250000 0.6016(3) 0.0362(13) Uani 1 2 d S T P . .
H5B H 1.367(10) 0.250000 0.562(3) 0.06(2) Uiso 1 2 d S . P . .
H5A H 1.229(8) 0.306(4) 0.605(3) 0.072(17) Uiso 1 1 d . . . . .
C6 C 1.7059(6) 0.1511(3) 0.84557(19) 0.0431(10) Uani 1 1 d . . . . .
H6A H 1.818461 0.153114 0.817666 0.065 Uiso 1 1 calc R U . . .
H6B H 1.625455 0.094616 0.838352 0.065 Uiso 1 1 calc R U . . .
H6C H 1.763673 0.151996 0.887940 0.065 Uiso 1 1 calc R U . . .
C7 C 1.3787(8) 0.250000 0.8967(2) 0.0356(12) Uani 1 2 d S T P . .
H7A H 1.279633 0.300909 0.892488 0.053 Uiso 0.5 1 calc R U P . .
H7B H 1.464983 0.257664 0.934673 0.053 Uiso 0.5 1 calc R U P . .
H7C H 1.303886 0.191426 0.898008 0.053 Uiso 0.5 1 calc R U P . .
C8 C 0.8518(7) 0.4718(3) 1.0973(2) 0.0436(10) Uani 1 1 d . . . . .
H8A H 0.898218 0.470165 1.055532 0.065 Uiso 1 1 calc R U . . .
H8B H 0.971631 0.467360 1.126565 0.065 Uiso 1 1 calc R U . . .
H8C H 0.778684 0.529726 1.103745 0.065 Uiso 1 1 calc R U . . .
C9 C 0.5936(6) 0.3905(3) 1.18524(17) 0.0326(8) Uani 1 1 d . . . . .
H9A H 0.477161 0.349192 1.191320 0.049 Uiso 1 1 calc R U . . .
H9B H 0.550027 0.454535 1.190713 0.049 Uiso 1 1 calc R U . . .
H9C H 0.707364 0.376018 1.215135 0.049 Uiso 1 1 calc R U . . .
C10 C 0.4545(6) 0.3996(3) 1.05795(18) 0.0367(9) Uani 1 1 d . . . . .
H10A H 0.349861 0.351873 1.062980 0.055 Uiso 1 1 calc R U . . .
H10B H 0.494093 0.399951 1.015471 0.055 Uiso 1 1 calc R U . . .
H10C H 0.397729 0.459878 1.068088 0.055 Uiso 1 1 calc R U . . .
Be1 Be 0.9102(9) 0.250000 0.4038(3) 0.0261(13) Uani 1 2 d S T P . .
Be2 Be 1.3482(10) 0.250000 0.7490(3) 0.0302(14) Uani 1 2 d S T P . .
Be3 Be 0.8446(10) 0.250000 1.0930(3) 0.0277(13) Uani 1 2 d S T P . .

loop_
_atom_site_aniso_label
_atom_site_aniso_U_11
_atom_site_aniso_U_22
_atom_site_aniso_U_33
_atom_site_aniso_U_23
_atom_site_aniso_U_13
_atom_site_aniso_U_12
Br1 0.0292(2) 0.0400(3) 0.0245(3) 0.000 -0.00173(18) 0.000
Br2 0.0338(3) 0.0490(4) 0.0208(3) 0.000 0.00406(19) 0.000
Br3 0.0401(2) 0.0405(2) 0.0324(2) -0.00264(18) -0.00041(15) 0.01304(18)
Br4 0.0302(3) 0.0430(4) 0.0255(3) 0.000 -0.00291(18) 0.000
Br5 0.0356(3) 0.0559(4) 0.0214(3) 0.000 0.0026(2) 0.000
P1 0.0287(4) 0.0257(5) 0.0235(4) -0.0009(3) 0.0021(3) 0.0016(4)
P2 0.0257(5) 0.0276(7) 0.0194(6) 0.000 -0.0003(4) 0.000
P3 0.0277(6) 0.0297(7) 0.0203(6) 0.000 0.0012(4) 0.000
P4 0.0306(4) 0.0260(5) 0.0269(4) 0.0016(4) 0.0014(3) -0.0013(4)
C1 0.040(2) 0.026(2) 0.043(2) -0.0009(17) 0.0077(16) 0.0097(17)
C2 0.0399(19) 0.037(2) 0.0288(19) -0.0021(16) -0.0034(15) -0.0057(17)
C3 0.0333(17) 0.035(2) 0.0263(18) 0.0027(15) 0.0025(13) -0.0007(16)
C4 0.050(2) 0.048(3) 0.031(2) -0.0052(18) 0.0054(17) -0.020(2)
C5 0.045(3) 0.041(4) 0.022(3) 0.000 -0.007(2) 0.000
C6 0.045(2) 0.050(3) 0.033(2) -0.0054(18) -0.0092(16) 0.016(2)
C7 0.038(3) 0.046(4) 0.024(3) 0.000 0.005(2) 0.000
C8 0.050(2) 0.034(2) 0.048(3) -0.0019(19) 0.0098(19) -0.0089(19)
C9 0.0369(18) 0.034(2) 0.0275(18) -0.0042(16) 0.0027(14) 0.0010(17)
C10 0.040(2) 0.036(2) 0.033(2) 0.0066(17) -0.0027(15) 0.0079(17)
Be1 0.026(3) 0.030(4) 0.023(3) 0.000 0.008(2) 0.000
Be2 0.035(3) 0.032(4) 0.023(3) 0.000 -0.002(2) 0.000
Be3 0.032(3) 0.027(4) 0.025(3) 0.000 0.004(2) 0.000

loop_
_atom_type_symbol
_atom_type_description
_atom_type_scat_dispersion_real
_atom_type_scat_dispersion_imag
_atom_type_scat_source
C C 0.0181 0.0091 'International Tables Vol C Tables 4.2.6.8 and 6.1.1.4'
H H 0.0000 0.0000 'International Tables Vol C Tables 4.2.6.8 and 6.1.1.4'
Be Be 0.0038 0.0014 'International Tables Vol C Tables 4.2.6.8 and 6.1.1.4'
P P 0.2955 0.4335 'International Tables Vol C Tables 4.2.6.8 and 6.1.1.4'
Br Br -0.6763 1.2805 'International Tables Vol C Tables 4.2.6.8 and 6.1.1.4'

loop_
_geom_angle_atom_site_label_1
_geom_angle_atom_site_label_2
_geom_angle_atom_site_label_3
_geom_angle
_geom_angle_site_symmetry_1
_geom_angle_site_symmetry_3
_geom_angle_publ_flag
C2 P1 C3 105.60(18) . . ?
C2 P1 C1 104.2(2) . . ?
C3 P1 C1 104.92(19) . . ?
C2 P1 Be1 116.4(2) . . ?
C3 P1 Be1 116.4(2) . . ?
C1 P1 Be1 108.01(19) . . ?
C5 P2 C4 103.71(19) . . ?
C5 P2 C4 103.71(19) . 4_565 ?
C4 P2 C4 105.9(3) . 4_565 ?
C5 P2 Be2 109.4(3) . . ?
C4 P2 Be2 116.35(16) . . ?
C4 P2 Be2 116.35(16) 4_565 . ?
C6 P3 C6 105.3(3) 4_565 . ?
C6 P3 C7 103.91(18) 4_565 . ?
C6 P3 C7 103.90(18) . . ?
C6 P3 Be2 116.59(16) 4_565 . ?
C6 P3 Be2 116.59(16) . . ?
C7 P3 Be2 109.1(3) . . ?
C10 P4 C8 104.5(2) . . ?
C10 P4 C9 105.22(18) . . ?
C8 P4 C9 104.9(2) . . ?
C10 P4 Be3 117.3(2) . . ?
C8 P4 Be3 108.3(2) . . ?
C9 P4 Be3 115.5(2) . . ?
Br2 Be1 P1 106.9(2) . 4_565 ?
Br2 Be1 P1 106.9(2) . . ?
P1 Be1 P1 117.1(3) 4_565 . ?
Br2 Be1 Br1 116.0(3) . . ?
P1 Be1 Br1 105.1(2) 4_565 . ?
P1 Be1 Br1 105.1(2) . . ?
P2 Be2 P3 117.1(3) . . ?
P2 Be2 Br3 104.9(2) . . ?
P3 Be2 Br3 105.8(2) . . ?
P2 Be2 Br3 104.9(2) . 4_565 ?
P3 Be2 Br3 105.8(2) . 4_565 ?
Br3 Be2 Br3 119.0(3) . 4_565 ?
Br5 Be3 P4 108.5(2) . 4_565 ?
Br5 Be3 P4 108.5(2) . . ?
P4 Be3 P4 115.8(3) 4_565 . ?
Br5 Be3 Br4 116.2(3) . . ?
P4 Be3 Br4 104.1(2) 4_565 . ?
P4 Be3 Br4 104.1(2) . . ?

loop_
_geom_bond_atom_site_label_1
_geom_bond_atom_site_label_2
_geom_bond_distance
_geom_bond_site_symmetry_2
_geom_bond_publ_flag
Br1 Be1 2.160(7) . ?
Br2 Be1 2.152(6) . ?
Br3 Be2 2.163(3) . ?
Br4 Be3 2.165(7) . ?
Br5 Be3 2.143(6) . ?
P1 C2 1.817(4) . ?
P1 C3 1.820(4) . ?
P1 C1 1.820(4) . ?
P1 Be1 2.155(3) . ?
P2 C5 1.799(6) . ?
P2 C4 1.809(4) . ?
P2 C4 1.809(4) 4_565 ?
P2 Be2 2.144(7) . ?
P3 C6 1.805(4) 4_565 ?
P3 C6 1.805(4) . ?
P3 C7 1.810(5) . ?
P3 Be2 2.146(7) . ?
P4 C10 1.811(4) . ?
P4 C8 1.815(4) . ?
P4 C9 1.817(4) . ?
P4 Be3 2.151(4) . ?

loop_
_geom_hbond_atom_site_label_D
_geom_hbond_atom_site_label_H
_geom_hbond_atom_site_label_A
_geom_hbond_distance_DH
_geom_hbond_distance_HA
_geom_hbond_distance_DA
_geom_hbond_angle_DHA
_geom_hbond_site_symmetry_A
_geom_hbond_publ_flag
C2 H2A Br1 0.98 3.12 4.008(4) 151.3 1_655 yes
C3 H3A Br1 0.98 2.97 3.889(4) 156.0 1_655 yes
C4 H4A Br3 0.98 2.95 3.917(4) 168.0 1_655 yes
C4 H4C Br2 0.98 2.96 3.868(4) 154.2 1_655 yes
C6 H6A Br3 0.98 2.90 3.857(4) 167.3 4_665 yes
C6 H6C Br5 0.98 3.01 3.900(4) 152.4 1_655 yes
C9 H9A Br4 0.98 2.91 3.844(4) 158.8 1_455 yes
